data_1569380
loop_
_publ_author_name
'L&#xf6;we, Pawel'
'W&#xfc;nsche, Marius A'
'Purtscher, Felix R. S.'
'Gamper, Jakob'
'Hofer, Thomas S.'
'Wilm, Lukas F. B.'
'R&#xf6;thel, Maike B'
'Dielmann, Fabian'

_publ_section_title
;
 Terminal methylene phosphonium ions: precursors for transient
 monosubstituted phosphinocarbenes.
;
_journal_issue 29
_journal_name_full 'Chemical science'
_journal_page_first 7928
_journal_page_last 7935
_journal_paper_doi 10.1039/d3sc02899b
_journal_volume 14
_journal_year 2023
_chemical_formula_moiety 'I, C23 H48 N6 P'
_chemical_formula_sum 'C23 H48 I N6 P'
_chemical_formula_weight 566.54
_space_group_crystal_system monoclinic
_space_group_IT_number 15
_space_group_name_Hall '-C 2yc'
_space_group_name_H-M_alt 'C 1 2/c 1'
_atom_sites_solution_hydrogens mixed
_atom_sites_solution_primary dual
_audit_creation_date 2020-12-23
_audit_creation_method
;
Olex2 1.3
(compiled 2020.02.04 svn.rd84adfe8 for OlexSys, GUI svn.r6032)
;
_audit_update_record
;
2023-02-23 deposited with the CCDC.	2023-06-29 downloaded from the CCDC.
;
_cell_angle_alpha 90
_cell_angle_beta 98.0870(10)
_cell_angle_gamma 90
_cell_formula_units_Z 4
_cell_length_a 23.1223(6)
_cell_length_b 10.6267(3)
_cell_length_c 11.3533(3)
_cell_measurement_reflns_used 9938
_cell_measurement_temperature 100
_cell_measurement_theta_max 29.42
_cell_measurement_theta_min 2.70
_cell_volume 2761.92(13)
_computing_cell_refinement 'SAINT v8.37A (Bruker, 2015)'
_computing_data_reduction 'SAINT v8.37A (Bruker, 2015)'
_computing_molecular_graphics 'Olex2 1.3 (Dolomanov et al., 2009)'
_computing_publication_material 'Olex2 1.3 (Dolomanov et al., 2009)'
_computing_structure_refinement 'SHELXL 2013/4 (Sheldrick, 2015)'
_computing_structure_solution 'SHELXT 2014/5 (Sheldrick, 2014)'
_diffrn_ambient_temperature 100
_diffrn_measured_fraction_theta_full 1.000
_diffrn_measured_fraction_theta_max 0.996
_diffrn_measurement_device_type 'Bruker APEX-II CCD'
_diffrn_measurement_method '\f and \w scans'
_diffrn_radiation_type MoK\a
_diffrn_radiation_wavelength 0.71073
_diffrn_reflns_av_R_equivalents 0.0407
_diffrn_reflns_av_unetI/netI 0.0245
_diffrn_reflns_Laue_measured_fraction_full 1.000
_diffrn_reflns_Laue_measured_fraction_max 0.996
_diffrn_reflns_limit_h_max 31
_diffrn_reflns_limit_h_min -31
_diffrn_reflns_limit_k_max 14
_diffrn_reflns_limit_k_min -14
_diffrn_reflns_limit_l_max 15
_diffrn_reflns_limit_l_min -15
_diffrn_reflns_number 22617
_diffrn_reflns_point_group_measured_fraction_full 1.000
_diffrn_reflns_point_group_measured_fraction_max 0.996
_diffrn_reflns_theta_full 25.242
_diffrn_reflns_theta_max 29.468
_diffrn_reflns_theta_min 1.779
_diffrn_source_current 0.59
_diffrn_source_power 0.0295
_diffrn_source_voltage 50.0
_diffrn_standards_number 0
_exptl_absorpt_coefficient_mu 1.239
_exptl_absorpt_correction_T_max 1.0000
_exptl_absorpt_correction_T_min 0.8239
_exptl_absorpt_correction_type multi-scan
_exptl_absorpt_process_details
;
SADABS-2016/2 (Bruker,2016/2) was used for absorption correction.
wR2(int) was 0.0833 before and 0.0442 after correction.
The Ratio of minimum to maximum transmission is 0.8239.
The \l/2 correction factor is Not present.
;
_exptl_crystal_colour 'clear colourless'
_exptl_crystal_colour_lustre clear
_exptl_crystal_colour_primary colourless
_exptl_crystal_density_diffrn 1.362
_exptl_crystal_description block
_exptl_crystal_F_000 1184
_exptl_crystal_recrystallization_method 'diffusion of diethyl ether in a saturated dichloromethane solution'
_exptl_crystal_size_max 0.369
_exptl_crystal_size_mid 0.275
_exptl_crystal_size_min 0.14
_refine_diff_density_max 1.566
_refine_diff_density_min -0.973
_refine_diff_density_rms 0.095
_refine_ls_extinction_method none
_refine_ls_goodness_of_fit_ref 1.240
_refine_ls_hydrogen_treatment mixed
_refine_ls_matrix_type full
_refine_ls_number_parameters 173
_refine_ls_number_reflns 3829
_refine_ls_number_restraints 12
_refine_ls_restrained_S_all 1.238
_refine_ls_R_factor_all 0.0431
_refine_ls_R_factor_gt 0.0405
_refine_ls_shift/su_max 0.000
_refine_ls_shift/su_mean 0.000
_refine_ls_structure_factor_coef Fsqd
_refine_ls_weighting_details 'w=1/[\s^2^(Fo^2^)+(0.0291P)^2^+8.5736P] where P=(Fo^2^+2Fc^2^)/3'
_refine_ls_weighting_scheme calc
_refine_ls_wR_factor_gt 0.0971
_refine_ls_wR_factor_ref 0.0985
_reflns_Friedel_coverage 0.000
_reflns_number_gt 3595
_reflns_number_total 3829
_reflns_threshold_expression 'I > 2\s(I)'
_cod_data_source_file d3sc02899b2.cif
_cod_data_source_block cc_a
_cod_depositor_comments 'Adding full bibliography for 1569380--1569388.cif.'
_cod_database_code 1569380
_shelxl_version_number 2013-4
_shelx_space_group_comment
;
The symmetry employed for this shelxl refinement is uniquely defined
by the following loop, which should always be used as a source of
symmetry information in preference to the above space-group names.
They are only intended as comments.
;
_shelx_estimated_absorpt_t_max 0.846
_shelx_estimated_absorpt_t_min 0.658
_olex2_refinement_description
;
1. Fixed Uiso
 At 1.2 times of:
  All C(H,H) groups
 At 1.5 times of:
  All C(H,H,H) groups
2. Uiso/Uaniso restraints and constraints
Uanis(N2) \\sim Ueq, Uanis(N1) \\sim Ueq: with sigma of 0.01 and sigma for
terminal atoms of 0.002
3. Others
 Fixed Sof: P1(0.5) N2(0.5) C1(0.5) N1(0.5)
4.a Secondary CH2 refined with riding coordinates:
 C4(H4A,H4B), C3(H3A,H3B)
4.b Idealised Me refined as rotating group:
 C10(H10A,H10B,H10C), C7(H7A,H7B,H7C), C11(H11A,H11B,H11C), C6(H6A,H6B,H6C),
 C8(H8A,H8B,H8C), C12(H12A,H12B,H12C)
;
_olex2_date_sample_data_collection 2020-10-24
_olex2_date_sample_submission 2020-09-24
_olex2_submission_original_sample_id PL656
_olex2_submission_special_instructions 'No special instructions were received'

loop_
_space_group_symop_operation_xyz
'x, y, z'
'-x, y, -z+1/2'
'x+1/2, y+1/2, z'
'-x+1/2, y+1/2, -z+1/2'
'-x, -y, -z'
'x, -y, z-1/2'
'-x+1/2, -y+1/2, -z'
'x+1/2, -y+1/2, z-1/2'

loop_
_atom_site_label
_atom_site_type_symbol
_atom_site_fract_x
_atom_site_fract_y
_atom_site_fract_z
_atom_site_U_iso_or_equiv
_atom_site_adp_type
_atom_site_occupancy
_atom_site_site_symmetry_order
_atom_site_calc_flag
_atom_site_refinement_flags_posn
_atom_site_refinement_flags_adp
_atom_site_refinement_flags_occupancy
_atom_site_disorder_assembly
_atom_site_disorder_group
I1 I 0.5000 0.29193(2) 0.2500 0.03681(10) Uani 1 2 d S T P . .
P1 P 0.73661(5) 0.24334(11) 0.44324(10) 0.0163(2) Uani 0.5 1 d . . P . .
N4 N 0.63366(8) 0.45135(19) 0.53048(18) 0.0200(4) Uani 1 1 d . . . . .
N3 N 0.60637(9) 0.2589(2) 0.5753(2) 0.0226(4) Uani 1 1 d . . . . .
N2 N 0.6995(4) 0.2744(8) 0.5052(6) 0.0199(14) Uani 0.5 1 d . U P A 2
C2 C 0.64924(10) 0.3291(2) 0.5414(2) 0.0188(4) Uani 1 1 d . . . . .
C4 C 0.57111(10) 0.4628(2) 0.5353(2) 0.0235(5) Uani 1 1 d . . . . .
H4A H 0.5497 0.4774 0.4567 0.028 Uiso 1 1 calc R U . . .
H4B H 0.5631 0.5310 0.5874 0.028 Uiso 1 1 calc R U . . .
C9 C 0.66426(11) 0.5531(3) 0.4737(3) 0.0272(5) Uani 1 1 d . . . . .
C3 C 0.55512(10) 0.3365(2) 0.5843(2) 0.0246(5) Uani 1 1 d . . . . .
H3A H 0.5482 0.3441 0.6663 0.030 Uiso 1 1 calc R U . . .
H3B H 0.5206 0.3017 0.5373 0.030 Uiso 1 1 calc R U . . .
C5 C 0.60701(11) 0.1197(3) 0.5960(3) 0.0305(6) Uani 1 1 d . . . . .
C10 C 0.63226(14) 0.6772(3) 0.4908(4) 0.0432(8) Uani 1 1 d . . . . .
H10A H 0.5938 0.6744 0.4462 0.065 Uiso 1 1 calc R U . . .
H10B H 0.6537 0.7461 0.4632 0.065 Uiso 1 1 calc R U . . .
H10C H 0.6294 0.6887 0.5736 0.065 Uiso 1 1 calc R U . . .
C7 C 0.60878(14) 0.0520(3) 0.4795(3) 0.0388(7) Uani 1 1 d . . . . .
H7A H 0.5768 0.0798 0.4222 0.058 Uiso 1 1 calc R U . . .
H7B H 0.6056 -0.0370 0.4915 0.058 Uiso 1 1 calc R U . . .
H7C H 0.6450 0.0702 0.4508 0.058 Uiso 1 1 calc R U . . .
C11 C 0.72631(12) 0.5679(3) 0.5355(3) 0.0396(7) Uani 1 1 d . . . . .
H11A H 0.7259 0.5823 0.6189 0.059 Uiso 1 1 calc R U . . .
H11B H 0.7444 0.6382 0.5019 0.059 Uiso 1 1 calc R U . . .
H11C H 0.7480 0.4928 0.5249 0.059 Uiso 1 1 calc R U . . .
C6 C 0.65849(14) 0.0834(3) 0.6890(3) 0.0438(8) Uani 1 1 d . . . . .
H6A H 0.6944 0.1004 0.6585 0.066 Uiso 1 1 calc R U . . .
H6B H 0.6563 -0.0046 0.7069 0.066 Uiso 1 1 calc R U . . .
H6C H 0.6572 0.1317 0.7601 0.066 Uiso 1 1 calc R U . . .
C8 C 0.55124(16) 0.0846(4) 0.6470(5) 0.0624(12) Uani 1 1 d . . . . .
H8A H 0.5485 0.1345 0.7165 0.094 Uiso 1 1 calc R U . . .
H8B H 0.5524 -0.0029 0.6679 0.094 Uiso 1 1 calc R U . . .
H8C H 0.5179 0.1004 0.5884 0.094 Uiso 1 1 calc R U . . .
C12 C 0.66224(16) 0.5273(4) 0.3424(3) 0.0484(9) Uani 1 1 d . . . . .
H12A H 0.6836 0.4517 0.3316 0.073 Uiso 1 1 calc R U . . .
H12B H 0.6795 0.5966 0.3056 0.073 Uiso 1 1 calc R U . . .
H12C H 0.6224 0.5174 0.3065 0.073 Uiso 1 1 calc R U . . .
C1 C 0.7082(2) 0.2162(5) 0.3068(5) 0.0251(10) Uani 0.5 1 d . . P . .
N1 N 0.7008(4) 0.2926(8) 0.5414(6) 0.0196(14) Uani 0.5 1 d . U P A 1
H1A H 0.665(3) 0.230(6) 0.283(6) 0.10(2) Uiso 1 1 d . . . . .
H1B H 0.736(4) 0.197(7) 0.259(8) 0.15(3) Uiso 1 1 d . . . . .

loop_
_atom_site_aniso_label
_atom_site_aniso_U_11
_atom_site_aniso_U_22
_atom_site_aniso_U_33
_atom_site_aniso_U_23
_atom_site_aniso_U_13
_atom_site_aniso_U_12
I1 0.0570(2) 0.02641(14) 0.02338(13) 0.000 -0.00724(11) 0.000
P1 0.0129(5) 0.0147(5) 0.0213(6) 0.0009(4) 0.0026(4) 0.0012(4)
N4 0.0143(8) 0.0231(10) 0.0234(9) 0.0018(7) 0.0047(7) -0.0008(7)
N3 0.0149(9) 0.0215(9) 0.0326(11) 0.0009(8) 0.0073(8) -0.0024(7)
N2 0.013(2) 0.023(3) 0.025(4) -0.003(3) 0.009(3) 0.0068(19)
C2 0.0136(10) 0.0251(11) 0.0174(10) 0.0015(8) 0.0014(8) -0.0013(8)
C4 0.0161(10) 0.0247(11) 0.0306(12) -0.0059(9) 0.0064(9) 0.0002(8)
C9 0.0182(11) 0.0268(12) 0.0366(14) 0.0123(10) 0.0039(10) -0.0001(9)
C3 0.0172(11) 0.0290(12) 0.0298(12) -0.0030(10) 0.0111(9) -0.0013(9)
C5 0.0209(12) 0.0247(12) 0.0459(16) 0.0116(11) 0.0048(11) -0.0022(9)
C10 0.0305(15) 0.0284(14) 0.072(2) 0.0159(14) 0.0114(15) 0.0031(11)
C7 0.0366(15) 0.0189(12) 0.0570(19) -0.0033(12) -0.0070(13) -0.0025(11)
C11 0.0220(13) 0.0253(13) 0.069(2) 0.0090(13) -0.0025(13) -0.0067(10)
C6 0.0387(17) 0.0483(19) 0.0429(17) 0.0255(15) 0.0004(13) -0.0011(14)
C8 0.0336(17) 0.0421(19) 0.117(4) 0.027(2) 0.030(2) -0.0044(14)
C12 0.0408(18) 0.074(3) 0.0319(15) 0.0226(16) 0.0122(13) 0.0064(16)
C1 0.023(2) 0.030(3) 0.021(2) -0.0025(18) 0.0007(18) 0.0028(19)
N1 0.019(2) 0.022(3) 0.020(3) -0.002(2) 0.011(3) 0.003(2)

loop_
_atom_type_symbol
_atom_type_description
_atom_type_scat_dispersion_real
_atom_type_scat_dispersion_imag
_atom_type_scat_source
C C 0.0033 0.0016 'International Tables Vol C Tables 4.2.6.8 and 6.1.1.4'
H H 0.0000 0.0000 'International Tables Vol C Tables 4.2.6.8 and 6.1.1.4'
I I -0.4742 1.8119 'International Tables Vol C Tables 4.2.6.8 and 6.1.1.4'
N N 0.0061 0.0033 'International Tables Vol C Tables 4.2.6.8 and 6.1.1.4'
P P 0.1023 0.0942 'International Tables Vol C Tables 4.2.6.8 and 6.1.1.4'

loop_
_geom_angle_atom_site_label_1
_geom_angle_atom_site_label_2
_geom_angle_atom_site_label_3
_geom_angle
_geom_angle_site_symmetry_1
_geom_angle_site_symmetry_3
_geom_angle_publ_flag
N2 P1 C1 125.9(3) 7_656 . ?
N1 P1 C1 123.7(4) . . ?
C2 N4 C4 109.26(19) . . ?
C2 N4 C9 127.1(2) . . ?
C4 N4 C9 119.3(2) . . ?
C2 N3 C3 110.3(2) . . ?
C2 N3 C5 127.1(2) . . ?
C3 N3 C5 122.5(2) . . ?
C2 N2 P1 137.2(5) . 7_656 ?
N4 C2 N2 126.1(4) . . ?
N3 C2 N4 111.3(2) . . ?
N3 C2 N2 121.8(4) . . ?
N1 C2 N4 122.6(5) . . ?
N1 C2 N3 124.7(5) . . ?
N4 C4 H4A 111.1 . . ?
N4 C4 H4B 111.1 . . ?
N4 C4 C3 103.51(19) . . ?
H4A C4 H4B 109.0 . . ?
C3 C4 H4A 111.1 . . ?
C3 C4 H4B 111.1 . . ?
N4 C9 C10 107.6(2) . . ?
N4 C9 C11 110.6(2) . . ?
N4 C9 C12 110.2(2) . . ?
C11 C9 C10 107.1(3) . . ?
C12 C9 C10 109.4(3) . . ?
C12 C9 C11 111.9(3) . . ?
N3 C3 C4 103.40(18) . . ?
N3 C3 H3A 111.1 . . ?
N3 C3 H3B 111.1 . . ?
C4 C3 H3A 111.1 . . ?
C4 C3 H3B 111.1 . . ?
H3A C3 H3B 109.0 . . ?
N3 C5 C7 109.5(2) . . ?
N3 C5 C6 110.4(2) . . ?
N3 C5 C8 108.0(2) . . ?
C7 C5 C6 111.8(3) . . ?
C7 C5 C8 110.0(3) . . ?
C6 C5 C8 107.0(3) . . ?
C9 C10 H10A 109.5 . . ?
C9 C10 H10B 109.5 . . ?
C9 C10 H10C 109.5 . . ?
H10A C10 H10B 109.5 . . ?
H10A C10 H10C 109.5 . . ?
H10B C10 H10C 109.5 . . ?
C5 C7 H7A 109.5 . . ?
C5 C7 H7B 109.5 . . ?
C5 C7 H7C 109.5 . . ?
H7A C7 H7B 109.5 . . ?
H7A C7 H7C 109.5 . . ?
H7B C7 H7C 109.5 . . ?
C9 C11 H11A 109.5 . . ?
C9 C11 H11B 109.5 . . ?
C9 C11 H11C 109.5 . . ?
H11A C11 H11B 109.5 . . ?
H11A C11 H11C 109.5 . . ?
H11B C11 H11C 109.5 . . ?
C5 C6 H6A 109.5 . . ?
C5 C6 H6B 109.5 . . ?
C5 C6 H6C 109.5 . . ?
H6A C6 H6B 109.5 . . ?
H6A C6 H6C 109.5 . . ?
H6B C6 H6C 109.5 . . ?
C5 C8 H8A 109.5 . . ?
C5 C8 H8B 109.5 . . ?
C5 C8 H8C 109.5 . . ?
H8A C8 H8B 109.5 . . ?
H8A C8 H8C 109.5 . . ?
H8B C8 H8C 109.5 . . ?
C9 C12 H12A 109.5 . . ?
C9 C12 H12B 109.5 . . ?
C9 C12 H12C 109.5 . . ?
H12A C12 H12B 109.5 . . ?
H12A C12 H12C 109.5 . . ?
H12B C12 H12C 109.5 . . ?
P1 C1 H1A 119(4) . . ?
P1 C1 H1B 113(5) . . ?
H1A C1 H1B 128(7) . . ?
P1 N1 P1 52.7(3) 7_656 . ?
C2 N1 P1 134.4(6) . . ?
C2 N1 P1 172.7(5) . 7_656 ?

loop_
_geom_bond_atom_site_label_1
_geom_bond_atom_site_label_2
_geom_bond_distance
_geom_bond_site_symmetry_2
_geom_bond_publ_flag
P1 N2 1.523(9) 7_656 ?
P1 C1 1.621(5) . ?
P1 N1 1.569(7) . ?
N4 C2 1.349(3) . ?
N4 C4 1.460(3) . ?
N4 C9 1.488(3) . ?
N3 C2 1.339(3) . ?
N3 C3 1.459(3) . ?
N3 C5 1.497(3) . ?
N2 P1 1.523(9) 7_656 ?
N2 C2 1.411(8) . ?
C2 N1 1.254(10) . ?
C4 H4A 0.9700 . ?
C4 H4B 0.9700 . ?
C4 C3 1.518(4) . ?
C9 C10 1.538(4) . ?
C9 C11 1.514(4) . ?
C9 C12 1.510(4) . ?
C3 H3A 0.9700 . ?
C3 H3B 0.9700 . ?
C5 C7 1.511(5) . ?
C5 C6 1.526(4) . ?
C5 C8 1.532(4) . ?
C10 H10A 0.9600 . ?
C10 H10B 0.9600 . ?
C10 H10C 0.9600 . ?
C7 H7A 0.9600 . ?
C7 H7B 0.9600 . ?
C7 H7C 0.9600 . ?
C11 H11A 0.9600 . ?
C11 H11B 0.9600 . ?
C11 H11C 0.9600 . ?
C6 H6A 0.9600 . ?
C6 H6B 0.9600 . ?
C6 H6C 0.9600 . ?
C8 H8A 0.9600 . ?
C8 H8B 0.9600 . ?
C8 H8C 0.9600 . ?
C12 H12A 0.9600 . ?
C12 H12B 0.9600 . ?
C12 H12C 0.9600 . ?
C1 H1A 1.00(6) . ?
C1 H1B 0.92(8) . ?
N1 P1 1.483(10) 7_656 ?

loop_
_geom_torsion_atom_site_label_1
_geom_torsion_atom_site_label_2
_geom_torsion_atom_site_label_3
_geom_torsion_atom_site_label_4
_geom_torsion
_geom_torsion_site_symmetry_1
_geom_torsion_site_symmetry_2
_geom_torsion_site_symmetry_3
_geom_torsion_site_symmetry_4
_geom_torsion_publ_flag
P1 N2 C2 N4 85.2(10) 7_656 . . . ?
P1 N2 C2 N3 -105.2(9) 7_656 . . . ?
P1 N2 C2 N1 -0.1(15) 7_656 . . . ?
N4 C2 N1 P1 -93.7(9) . . . . ?
N4 C4 C3 N3 -12.8(2) . . . . ?
N3 C2 N1 P1 100.3(9) . . . . ?
N2 P1 N1 P1 -3.7(7) 7_656 . . 7_656 ?
N2 P1 N1 C2 174.1(6) 7_656 . . . ?
N2 C2 N1 P1 13.3(16) . . . . ?
C2 N4 C4 C3 15.1(3) . . . . ?
C2 N4 C9 C10 -176.2(3) . . . . ?
C2 N4 C9 C11 -59.6(3) . . . . ?
C2 N4 C9 C12 64.6(3) . . . . ?
C2 N3 C3 C4 6.9(3) . . . . ?
C2 N3 C5 C7 -66.5(3) . . . . ?
C2 N3 C5 C6 57.0(4) . . . . ?
C2 N3 C5 C8 173.7(3) . . . . ?
C4 N4 C2 N3 -11.6(3) . . . . ?
C4 N4 C2 N2 158.9(4) . . . . ?
C4 N4 C2 N1 -179.3(4) . . . . ?
C4 N4 C9 C10 29.9(3) . . . . ?
C4 N4 C9 C11 146.5(2) . . . . ?
C4 N4 C9 C12 -89.3(3) . . . . ?
C9 N4 C2 N3 -167.6(2) . . . . ?
C9 N4 C2 N2 2.9(5) . . . . ?
C9 N4 C2 N1 24.8(5) . . . . ?
C9 N4 C4 C3 173.2(2) . . . . ?
C3 N3 C2 N4 2.6(3) . . . . ?
C3 N3 C2 N2 -168.4(4) . . . . ?
C3 N3 C2 N1 170.0(4) . . . . ?
C3 N3 C5 C7 110.1(3) . . . . ?
C3 N3 C5 C6 -126.4(3) . . . . ?
C3 N3 C5 C8 -9.7(4) . . . . ?
C5 N3 C2 N4 179.6(2) . . . . ?
C5 N3 C2 N2 8.6(5) . . . . ?
C5 N3 C2 N1 -13.1(5) . . . . ?
C5 N3 C3 C4 -170.2(2) . . . . ?
C1 P1 N1 P1 176.3(3) . . . 7_656 ?
C1 P1 N1 C2 -5.9(12) . . . . ?
